data_9016665
loop_
_publ_author_name
'Bellezza, M.'
'Merlino, S.'
'Perchiazzi, N.'

_publ_section_title
;
 Distinct domains in "guarinite" from Monte Somma, Italy:
 Crystal structures and crystal chemistry
 Note: "Guarinite" Domain I
;
_journal_name_full 'The Canadian Mineralogist'
_journal_page_first 531
_journal_page_last 548
_journal_paper_doi 10.3749/canmin.50.2.531
_journal_volume 50
_journal_year 2012
_chemical_compound_source 'Monte Somma syenite, Italy'
_chemical_formula_sum 'Ca4.64 F3 Mn0.45 Na1.62 O15 Si4 Zr1.29'
_chemical_name_mineral Hiortdahlite
_space_group_IT_number 2
_symmetry_space_group_name_Hall '-P 1'
_symmetry_space_group_name_H-M 'P -1'
_cell_angle_alpha 90.03
_cell_angle_beta 109.63
_cell_angle_gamma 90.11
_cell_length_a 10.973
_cell_length_b 10.306
_cell_length_c 7.367
_cell_formula_units_Z 2
_cell_volume 784.696
_database_code_amcsd 0019216
_exptl_crystal_density_diffrn 3.280
_cod_original_formula_sum 'Ca4.64 Na1.62 Zr1.29 Mn.45 Si4 O15 F3'
_cod_database_code 9016665

loop_
_space_group_symop_operation_xyz
x,y,z
-x,-y,-z

loop_
_atom_site_label
_atom_site_fract_x
_atom_site_fract_y
_atom_site_fract_z
_atom_site_occupancy
_atom_site_U_iso_or_equiv
Ca(1) 0.42470 0.37080 0.84300 1.00000 0.01800
Ca(2) 0.30900 0.09640 0.52910 0.71000 0.01900
Na(2) 0.30900 0.09640 0.52910 0.29000 0.01900
Ca(3) 0.93330 0.12640 0.84720 0.71000 0.02100
Zr(3) 0.93330 0.12640 0.84720 0.29000 0.02100
Ca(4) 0.80390 0.39720 0.52700 1.00000 0.01500
Zr 0.29530 0.09730 0.02620 1.00000 0.02000
Ca(5) 0.80910 0.40490 0.02580 0.55000 0.01500
Mn(5) 0.80910 0.40490 0.02580 0.45000 0.01500
NaCa(1) 0.42070 0.37910 0.33780 0.74000 0.02400
CaNa(1) 0.42070 0.37910 0.33780 0.26000 0.02400
NaCa(2) 0.92270 0.12390 0.32200 0.59000 0.01500
CaNa(2) 0.92270 0.12390 0.32200 0.41000 0.01500
Si(1) 0.62310 0.16790 0.22210 1.00000 0.01100
Si(2) 0.62030 0.17110 0.65820 1.00000 0.01100
Si(3) 0.12930 0.31400 0.22840 1.00000 0.01200
Si(4) 0.12210 0.31850 0.65900 1.00000 0.01000
O(1) 0.62100 0.14600 0.44040 1.00000 0.03000
O(2) 0.73890 0.26760 0.23800 1.00000 0.02500
O(3) 0.74710 0.25780 0.76770 1.00000 0.02500
O(4) 0.66290 0.02290 0.17110 1.00000 0.02100
O(5) 0.63710 0.02800 0.73710 1.00000 0.02500
O(6) 0.47920 0.21050 0.09130 1.00000 0.01600
O(7) 0.48460 0.23610 0.64090 1.00000 0.02100
O(8) 0.13970 0.28070 0.45240 1.00000 0.03700
O(9) 0.24700 0.22610 0.21370 1.00000 0.01600
O(10) 0.24110 0.22970 0.79980 1.00000 0.02300
O(11) 0.15810 0.46570 0.19710 1.00000 0.02500
O(12) 0.14750 0.46770 0.68760 1.00000 0.02900
O(13) 0.98850 0.26360 0.09370 1.00000 0.02200
O(14) 0.98160 0.26210 0.64200 1.00000 0.02900
O(15) 0.11470 0.01820 0.94650 1.00000 0.02300
F(16) 0.60800 0.49370 0.93610 1.00000 0.01700
F(17) 0.39110 0.51120 0.58180 1.00000 0.02500
F(18) 0.88800 0.00230 0.58280 1.00000 0.02800

loop_
_cod_related_entry_id
_cod_related_entry_database
_cod_related_entry_code
1 AMCSD 0019216
